data_1100856
loop_
_publ_author_name
'Busetto, Luigi'
'Marchetti, Fabio'
'Zacchini, Stefano'
'Zanotti, Valerio'

_publ_section_title
;
 Deprotonation of \m-Vinyliminium Ligands in Diiron Complexes:&#x2009; A
 Route for the Synthesis of Mono- and Polynuclear Species Containing Novel
 Multidentate Ligands
;
_journal_issue 10
_journal_name_full Organometallics
_journal_page_first 2297
_journal_page_last 2306
_journal_paper_doi 10.1021/om050095j
_journal_volume 24
_journal_year 2005
_chemical_formula_sum 'C20 H21 Fe N O2'
_chemical_formula_weight 363.23
_space_group_IT_number 14
_symmetry_cell_setting monoclinic
_symmetry_space_group_name_Hall '-P 2ybc'
_symmetry_space_group_name_H-M 'P 1 21/c 1'
_atom_sites_solution_hydrogens geom
_atom_sites_solution_primary direct
_atom_sites_solution_secondary difmap
_cell_angle_alpha 90.00
_cell_angle_beta 109.83(3)
_cell_angle_gamma 90.00
_cell_formula_units_Z 4
_cell_length_a 9.3991(19)
_cell_length_b 19.964(4)
_cell_length_c 10.132(2)
_cell_measurement_reflns_used 3988
_cell_measurement_temperature 293(2)
_cell_measurement_theta_max 22.7305
_cell_measurement_theta_min 2.3035
_cell_volume 1788.5(6)
_diffrn_ambient_temperature 293(2)
_diffrn_detector_area_resol_mean ?
_diffrn_measurement_device_type 'CCD area detector'
_diffrn_measurement_method 'phi and omega scans'
_diffrn_radiation_monochromator graphite
_diffrn_radiation_source 'fine-focus sealed tube'
_diffrn_radiation_type MoK\a
_diffrn_radiation_wavelength 0.71073
_diffrn_reflns_av_R_equivalents 0.0644
_diffrn_reflns_av_sigmaI/netI 0.0472
_diffrn_reflns_limit_h_max 12
_diffrn_reflns_limit_h_min -12
_diffrn_reflns_limit_k_max 26
_diffrn_reflns_limit_k_min -26
_diffrn_reflns_limit_l_max 13
_diffrn_reflns_limit_l_min -13
_diffrn_reflns_number 21148
_diffrn_reflns_theta_max 28.70
_diffrn_reflns_theta_min 2.04
_diffrn_standards_decay_% ?
_diffrn_standards_interval_count ?
_diffrn_standards_interval_time ?
_diffrn_standards_number ?
_exptl_absorpt_coefficient_mu 0.854
_exptl_absorpt_correction_T_max 0.9119
_exptl_absorpt_correction_T_min 0.8213
_exptl_absorpt_correction_type empirical
_exptl_absorpt_process_details ?
_exptl_crystal_colour black
_exptl_crystal_density_diffrn 1.349
_exptl_crystal_density_meas ?
_exptl_crystal_density_method 'not measured'
_exptl_crystal_description prism
_exptl_crystal_F_000 760
_exptl_crystal_size_max 0.24
_exptl_crystal_size_mid 0.19
_exptl_crystal_size_min 0.11
_refine_ls_extinction_coef ?
_refine_ls_extinction_method none
_refine_ls_goodness_of_fit_ref 0.963
_refine_ls_hydrogen_treatment constr
_refine_ls_matrix_type full
_refine_ls_number_parameters 221
_refine_ls_number_reflns 4625
_refine_ls_number_restraints 0
_refine_ls_restrained_S_all 0.963
_refine_ls_R_factor_all 0.0892
_refine_ls_R_factor_gt 0.0494
_refine_ls_shift/su_max 0.000
_refine_ls_shift/su_mean 0.000
_refine_ls_structure_factor_coef Fsqd
_refine_ls_weighting_details 'calc w=1/[\s^2^(Fo^2^)+(0.0791P)^2^+0.0000P] where P=(Fo^2^+2Fc^2^)/3'
_refine_ls_weighting_scheme calc
_refine_ls_wR_factor_gt 0.1252
_refine_ls_wR_factor_ref 0.1452
_reflns_number_gt 2757
_reflns_number_total 4625
_reflns_threshold_expression >2sigma(I)
_cod_depositor_comments
;
The following automatic conversions were performed:
'_symmetry_cell_setting' value 'Monoclinic' changed to 'monoclinic'
according to '/home/saulius/struct/CIF-dictionaries/cif_core.dic'
dictionary named 'cif_core.dic' version 2.4.1 from 2010-06-29.

Automatic conversion script
Id: cif_fix_enum 1527 2010-12-29 10:47:43Z saulius 
;
_cod_original_sg_symbol_H-M P2(1)/c
_cod_database_code 1100856

loop_
_symmetry_equiv_pos_as_xyz
'x, y, z'
'-x, y+1/2, -z+1/2'
'-x, -y, -z'
'x, -y-1/2, z-1/2'

loop_
_atom_site_label
_atom_site_type_symbol
_atom_site_fract_x
_atom_site_fract_y
_atom_site_fract_z
_atom_site_U_iso_or_equiv
_atom_site_adp_type
_atom_site_occupancy
_atom_site_symmetry_multiplicity
_atom_site_calc_flag
_atom_site_refinement_flags
_atom_site_disorder_assembly
_atom_site_disorder_group
Fe1 Fe 0.22846(4) 0.082484(19) 0.39792(4) 0.04807(15) Uani 1 1 d . . .
C1 C 0.3359(4) 0.05144(19) 0.6082(4) 0.0746(10) Uani 1 1 d . . .
H1 H 0.3575 0.0070 0.6348 0.090 Uiso 1 1 calc R . .
C2 C 0.4301(4) 0.09582(19) 0.5674(4) 0.0751(10) Uani 1 1 d . . .
H2 H 0.5254 0.0862 0.5636 0.090 Uiso 1 1 calc R . .
C3 C 0.3527(4) 0.15782(18) 0.5332(4) 0.0708(9) Uani 1 1 d . . .
H3 H 0.3877 0.1961 0.5017 0.085 Uiso 1 1 calc R . .
C4 C 0.2143(4) 0.15121(19) 0.5552(4) 0.0720(9) Uani 1 1 d . . .
H4 H 0.1418 0.1847 0.5411 0.086 Uiso 1 1 calc R . .
C5 C 0.2026(5) 0.08654(19) 0.6014(4) 0.0730(10) Uani 1 1 d . . .
H5 H 0.1217 0.0694 0.6239 0.088 Uiso 1 1 calc R . .
C6 C 0.1792(4) 0.00276(17) 0.3321(4) 0.0627(8) Uani 1 1 d . . .
O1 O 0.1444(4) -0.04950(13) 0.2880(4) 0.1033(10) Uani 1 1 d . . .
C7 C 0.3390(3) 0.09768(14) 0.2701(4) 0.0562(7) Uani 1 1 d . . .
O2 O 0.4727(3) 0.08943(13) 0.2891(3) 0.0883(8) Uani 1 1 d . . .
C8 C 0.2425(3) 0.12579(15) 0.1302(3) 0.0564(7) Uani 1 1 d . . .
C9 C 0.1007(3) 0.13829(15) 0.1226(3) 0.0571(7) Uani 1 1 d . . .
H9 H 0.0299 0.1573 0.0438 0.069 Uiso 1 1 calc R . .
C10 C 0.0647(3) 0.11976(13) 0.2478(3) 0.0443(6) Uani 1 1 d . . .
C11 C 0.3078(4) 0.1385(2) 0.0163(4) 0.0859(12) Uani 1 1 d . . .
H11A H 0.2311 0.1569 -0.0642 0.129 Uiso 1 1 calc R . .
H11B H 0.3437 0.0971 -0.0091 0.129 Uiso 1 1 calc R . .
H11C H 0.3903 0.1696 0.0494 0.129 Uiso 1 1 calc R . .
N1 N -0.0778(2) 0.13019(11) 0.2390(2) 0.0457(5) Uani 1 1 d . . .
C12 C -0.1370(3) 0.10839(17) 0.3491(3) 0.0634(8) Uani 1 1 d . . .
H12A H -0.0862 0.0682 0.3921 0.095 Uiso 1 1 calc R . .
H12B H -0.2435 0.0999 0.3083 0.095 Uiso 1 1 calc R . .
H12C H -0.1199 0.1429 0.4188 0.095 Uiso 1 1 calc R . .
C13 C -0.1859(3) 0.16528(14) 0.1240(3) 0.0488(6) Uani 1 1 d . . .
C14 C -0.2829(3) 0.12907(18) 0.0127(3) 0.0642(8) Uani 1 1 d . . .
C15 C -0.3851(4) 0.1655(3) -0.0965(4) 0.0914(13) Uani 1 1 d . . .
H15 H -0.4505 0.1430 -0.1737 0.110 Uiso 1 1 calc R . .
C16 C -0.3898(5) 0.2347(3) -0.0904(5) 0.0935(15) Uani 1 1 d . . .
H16 H -0.4588 0.2582 -0.1636 0.112 Uiso 1 1 calc R . .
C17 C -0.2962(4) 0.2683(2) 0.0197(5) 0.0802(12) Uani 1 1 d . . .
H17 H -0.3028 0.3148 0.0219 0.096 Uiso 1 1 calc R . .
C18 C -0.1893(3) 0.23524(16) 0.1306(4) 0.0590(8) Uani 1 1 d . . .
C19 C -0.2771(5) 0.0542(2) 0.0112(5) 0.1018(14) Uani 1 1 d . . .
H19A H -0.1743 0.0398 0.0325 0.153 Uiso 1 1 calc R . .
H19B H -0.3370 0.0381 -0.0800 0.153 Uiso 1 1 calc R . .
H19C H -0.3163 0.0366 0.0801 0.153 Uiso 1 1 calc R . .
C20 C -0.0820(4) 0.27365(17) 0.2499(4) 0.0785(10) Uani 1 1 d . . .
H20A H -0.0986 0.2620 0.3354 0.118 Uiso 1 1 calc R . .
H20B H -0.0986 0.3208 0.2329 0.118 Uiso 1 1 calc R . .
H20C H 0.0201 0.2628 0.2579 0.118 Uiso 1 1 calc R . .

loop_
_atom_site_aniso_label
_atom_site_aniso_U_11
_atom_site_aniso_U_22
_atom_site_aniso_U_33
_atom_site_aniso_U_23
_atom_site_aniso_U_13
_atom_site_aniso_U_12
Fe1 0.0404(2) 0.0465(2) 0.0575(3) 0.00726(19) 0.01689(18) 0.00137(16)
C1 0.079(2) 0.068(2) 0.064(2) 0.0179(17) 0.0080(18) 0.0004(19)
C2 0.0498(19) 0.089(3) 0.074(2) 0.0033(19) 0.0044(17) 0.0012(17)
C3 0.072(2) 0.065(2) 0.071(2) -0.0027(17) 0.0177(18) -0.0165(17)
C4 0.079(2) 0.072(2) 0.0621(19) -0.0079(17) 0.0196(18) 0.0088(18)
C5 0.072(2) 0.091(3) 0.0565(19) 0.0045(18) 0.0215(17) -0.0092(19)
C6 0.0573(18) 0.0578(19) 0.077(2) 0.0062(16) 0.0284(17) 0.0007(15)
O1 0.120(2) 0.0537(15) 0.145(3) -0.0126(17) 0.056(2) -0.0130(15)
C7 0.0425(15) 0.0488(16) 0.080(2) 0.0074(14) 0.0242(15) 0.0035(12)
O2 0.0468(13) 0.116(2) 0.112(2) 0.0323(16) 0.0395(14) 0.0215(13)
C8 0.0509(17) 0.0578(17) 0.0713(19) 0.0105(15) 0.0347(15) 0.0098(13)
C9 0.0500(16) 0.0670(19) 0.0604(17) 0.0153(15) 0.0266(14) 0.0187(14)
C10 0.0395(13) 0.0404(14) 0.0556(16) -0.0022(11) 0.0196(12) -0.0005(10)
C11 0.078(2) 0.103(3) 0.100(3) 0.029(2) 0.061(2) 0.022(2)
N1 0.0390(11) 0.0482(12) 0.0542(13) 0.0019(10) 0.0216(10) 0.0006(9)
C12 0.0508(17) 0.075(2) 0.074(2) 0.0151(16) 0.0332(16) 0.0035(15)
C13 0.0341(12) 0.0574(16) 0.0594(17) 0.0041(13) 0.0217(12) 0.0078(11)
C14 0.0455(16) 0.085(2) 0.064(2) -0.0076(17) 0.0201(15) -0.0053(15)
C15 0.0474(19) 0.166(5) 0.058(2) 0.009(3) 0.0150(17) -0.007(2)
C16 0.062(2) 0.144(4) 0.085(3) 0.051(3) 0.037(2) 0.041(3)
C17 0.067(2) 0.090(3) 0.102(3) 0.043(2) 0.052(2) 0.034(2)
C18 0.0526(16) 0.0568(17) 0.080(2) 0.0125(15) 0.0386(16) 0.0119(13)
C19 0.108(3) 0.088(3) 0.108(3) -0.037(3) 0.035(3) -0.028(2)
C20 0.089(3) 0.0543(19) 0.105(3) -0.0078(19) 0.049(2) -0.0044(17)

loop_
_atom_type_symbol
_atom_type_description
_atom_type_scat_dispersion_real
_atom_type_scat_dispersion_imag
_atom_type_scat_source
C C 0.0033 0.0016 'International Tables Vol C Tables 4.2.6.8 and 6.1.1.4'
H H 0.0000 0.0000 'International Tables Vol C Tables 4.2.6.8 and 6.1.1.4'
N N 0.0061 0.0033 'International Tables Vol C Tables 4.2.6.8 and 6.1.1.4'
O O 0.0106 0.0060 'International Tables Vol C Tables 4.2.6.8 and 6.1.1.4'
Fe Fe 0.3463 0.8444 'International Tables Vol C Tables 4.2.6.8 and 6.1.1.4'
